data_4510307
loop_
_publ_author_name
'Kapustin, Eugene A.'
'Minkov, Vasily S.'
'Stare, Jernej'
'Boldyreva, Elena V.'

_publ_section_title
;
 One Hydrogen Bond---Two Ways To Build a Structure. The Role of
 N--H&#x00B7;&#x00B7;&#x00B7;O Hydrogen Bonds in Crystal Structures
 ofN,N-Dimethylglycine
;
_journal_issue 4
_journal_name_full 'Crystal Growth &amp; Design'
_journal_page_first 1851
_journal_paper_doi 10.1021/cg5000183
_journal_volume 14
_journal_year 2014
_chemical_formula_moiety 'C4 H9 N O2'
_chemical_formula_sum 'C4 H9 N O2'
_chemical_formula_weight 103.12
_chemical_name_common N,N-dimethylglycine
_chemical_name_systematic
; 
 2-(Dimethylamino)acetic acid  
;
_space_group_IT_number 61
_symmetry_cell_setting orthorhombic
_symmetry_space_group_name_Hall '-P 2ac 2ab'
_symmetry_space_group_name_H-M 'P b c a'
_audit_creation_method SHELXL-97
_cell_angle_alpha 90.00
_cell_angle_beta 90.00
_cell_angle_gamma 90.00
_cell_formula_units_Z 16
_cell_length_a 11.20324(19)
_cell_length_b 9.96483(18)
_cell_length_c 18.7053(4)
_cell_measurement_reflns_used 13656
_cell_measurement_temperature 225(2)
_cell_measurement_theta_max 30.8173
_cell_measurement_theta_min 1.8141
_cell_volume 2088.23(7)
_diffrn_ambient_temperature 225(2)
_diffrn_detector_area_resol_mean 10.3457
_diffrn_measurement_device_type 'Oxford Gemini Ultra R'
_diffrn_measurement_method \w
_diffrn_radiation_monochromator graphite
_diffrn_radiation_source 'fine-focus sealed tube'
_diffrn_radiation_type MoK\a
_diffrn_radiation_wavelength 0.71073
_diffrn_reflns_av_R_equivalents 0.0321
_diffrn_reflns_av_sigmaI/netI 0.0124
_diffrn_reflns_limit_h_max 14
_diffrn_reflns_limit_h_min -14
_diffrn_reflns_limit_k_max 13
_diffrn_reflns_limit_k_min -13
_diffrn_reflns_limit_l_max 24
_diffrn_reflns_limit_l_min -24
_diffrn_reflns_number 34598
_diffrn_reflns_theta_max 27.87
_diffrn_reflns_theta_min 2.18
_exptl_absorpt_coefficient_mu 0.104
_exptl_absorpt_correction_T_max 0.981
_exptl_absorpt_correction_T_min 0.96459
_exptl_absorpt_correction_type multi-scan
_exptl_absorpt_process_details 'CrysAlis RED; Oxford Diffraction, 2008'
_exptl_crystal_colour colourless
_exptl_crystal_density_diffrn 1.312
_exptl_crystal_density_method 'not measured'
_exptl_crystal_description 'square pyramid'
_exptl_crystal_F_000 896
_exptl_crystal_size_max 0.32
_exptl_crystal_size_mid 0.25
_exptl_crystal_size_min 0.18
_reflns_number_gt 2288
_reflns_number_total 2486
_reflns_threshold_expression >2sigma(I)
_cod_data_source_file cg5000183_si_002.cif
_cod_data_source_block DMG-I-225K_DFT
_cod_database_code 4510307

loop_
_symmetry_equiv_pos_as_xyz
'x, y, z'
'-x+1/2, -y, z+1/2'
'x+1/2, -y+1/2, -z'
'-x, y+1/2, -z+1/2'
'-x, -y, -z'
'x-1/2, y, -z-1/2'
'-x-1/2, y-1/2, z'
'x, -y-1/2, z-1/2'

loop_
_atom_site_label
_atom_site_type_symbol
_atom_site_fract_x
_atom_site_fract_y
_atom_site_fract_z
_atom_site_U_iso_or_equiv
_atom_site_adp_type
N1B N 0.36712(9) 0.55167(10) 0.72748(5) 0.0257(2) Uani
C1B C 0.23507(11) 0.44311(12) 0.63472(6) 0.0274(3) Uani
C2B C 0.25143(10) 0.55743(12) 0.68848(6) 0.0259(2) Uani
O2B O 0.13021(9) 0.42000(11) 0.61772(6) 0.0442(3) Uani
O1B O 0.32739(9) 0.38713(11) 0.61254(5) 0.0446(3) Uani
C4B C 0.37136(13) 0.43575(15) 0.77732(7) 0.0351(3) Uani
C3B C 0.38914(13) 0.67888(16) 0.76669(8) 0.0391(3) Uani
N1A N 0.43743(8) 0.26568(10) 0.49940(5) 0.0238(2) Uani
O2A O 0.42146(8) 0.46306(12) 0.33685(5) 0.0444(3) Uani
C2A C 0.48675(10) 0.34600(12) 0.43907(6) 0.0256(2) Uani
O1A O 0.28970(9) 0.42862(11) 0.42341(6) 0.0475(3) Uani
C1A C 0.38926(10) 0.41818(12) 0.39642(6) 0.0275(3) Uani
C4A C 0.36910(12) 0.14748(13) 0.47238(7) 0.0325(3) Uani
C3A C 0.53487(13) 0.22083(15) 0.54813(7) 0.0360(3) Uani
H1B H 0.44149 0.54017 0.69095 0.031 Uiso
H22B H 0.18009 0.55653 0.72894 0.031 Uiso
H21B H 0.24789 0.65342 0.65904 0.031 Uiso
H41B H 0.36067 0.34342 0.74610 0.053 Uiso
H42B H 0.45855 0.43593 0.80438 0.053 Uiso
H43B H 0.29900 0.44809 0.81657 0.053 Uiso
H31B H 0.32147 0.68903 0.80886 0.059 Uiso
H32B H 0.47825 0.67369 0.79085 0.059 Uiso
H33B H 0.38506 0.76327 0.72904 0.059 Uiso
H1A H 0.37825 0.32432 0.53069 0.029 Uiso
H22A H 0.53941 0.27655 0.40591 0.031 Uiso
H21A H 0.54854 0.42140 0.46118 0.031 Uiso
H41A H 0.29636 0.18377 0.43859 0.049 Uiso
H42A H 0.33371 0.09101 0.51793 0.049 Uiso
H43A H 0.43071 0.08412 0.44181 0.049 Uiso
H31A H 0.60275 0.16808 0.51646 0.054 Uiso
H32A H 0.49631 0.15257 0.58793 0.054 Uiso
H33A H 0.57301 0.30951 0.57440 0.054 Uiso

loop_
_atom_type_symbol
_atom_type_description
_atom_type_scat_dispersion_real
_atom_type_scat_dispersion_imag
_atom_type_scat_source
C C 0.0033 0.0016 'International Tables Vol C Tables 4.2.6.8 and 6.1.1.4'
H H 0.0000 0.0000 'International Tables Vol C Tables 4.2.6.8 and 6.1.1.4'
N N 0.0061 0.0033 'International Tables Vol C Tables 4.2.6.8 and 6.1.1.4'
O O 0.0106 0.0060 'International Tables Vol C Tables 4.2.6.8 and 6.1.1.4'
